data_7133858
loop_
_publ_author_name
'Vijaykumar, Muniyappa'
'Pradhan, Chandini'
'Gonnade, Rajesh G.'
'Punji, Benudhar'

_publ_section_title
;
 Chelation-assisted and steric-controlled selectivity in the Pd-catalyzed
 C-H/C-H oxidative coupling of indoles.
;
_journal_issue 89
_journal_name_full 'Chemical communications (Cambridge, England)'
_journal_page_first 13028
_journal_page_last 13031
_journal_paper_doi 10.1039/d4cc03835e
_journal_volume 60
_journal_year 2024
_chemical_formula_moiety 'C36 H32 Cl2 N4 O2, 0.5(CH3CH2COOCH3)'
_chemical_formula_sum 'C38 H36 Cl2 N4 O3'
_chemical_formula_weight 667.61
_space_group_crystal_system triclinic
_space_group_IT_number 2
_space_group_name_Hall '-P 1'
_space_group_name_H-M_alt 'P -1'
_atom_sites_solution_hydrogens geom
_atom_sites_solution_primary direct
_atom_sites_solution_secondary 'difference Fourier'
_audit_creation_method SHELXL-2018/3
_audit_update_record
;
2024-06-26 deposited with the CCDC.	2024-10-15 downloaded from the CCDC.
;
_cell_angle_alpha 93.7000(10)
_cell_angle_beta 100.6210(10)
_cell_angle_gamma 107.1050(10)
_cell_formula_units_Z 2
_cell_length_a 9.1994(3)
_cell_length_b 13.5661(5)
_cell_length_c 14.2548(5)
_cell_measurement_reflns_used 9757
_cell_measurement_temperature 100(2)
_cell_measurement_theta_max 33.63
_cell_measurement_theta_min 2.51
_cell_volume 1657.77(10)
_computing_cell_refinement 'SAINT (Bruker, 2016)'
_computing_data_collection 'APEX3 (Bruker, 2016)'
_computing_data_reduction 'SAINT (Bruker, 2016)'
_computing_molecular_graphics 'Bruker SHELXTL, Mercury 2020.20'
_computing_publication_material 'Bruker SHELXTL'
_computing_structure_refinement 'SHELXL-2018/3 (Sheldrick, 2018)'
_computing_structure_solution 'SHELXT 2018/2 (Sheldrick, 2018)'
_diffrn_ambient_temperature 100(2)
_diffrn_detector 'Photon II CPAD Area Detector'
_diffrn_detector_area_resol_mean 7.39
_diffrn_measured_fraction_theta_full 0.989
_diffrn_measured_fraction_theta_max 0.846
_diffrn_measurement_device '\k-geometry diffractometer'
_diffrn_measurement_device_type 'Bruker D8 VENTURE Kappa Duo PHOTON II CPAD'
_diffrn_measurement_method '\f and \w scans'
_diffrn_radiation_monochromator 'multilayer mirrors'
_diffrn_radiation_type MoK\a
_diffrn_radiation_wavelength 0.71073
_diffrn_reflns_av_R_equivalents 0.0455
_diffrn_reflns_av_unetI/netI 0.0388
_diffrn_reflns_Laue_measured_fraction_full 0.989
_diffrn_reflns_Laue_measured_fraction_max 0.846
_diffrn_reflns_limit_h_max 14
_diffrn_reflns_limit_h_min -12
_diffrn_reflns_limit_k_max 17
_diffrn_reflns_limit_k_min -21
_diffrn_reflns_limit_l_max 22
_diffrn_reflns_limit_l_min -22
_diffrn_reflns_number 52079
_diffrn_reflns_point_group_measured_fraction_full 0.989
_diffrn_reflns_point_group_measured_fraction_max 0.846
_diffrn_reflns_theta_full 25.242
_diffrn_reflns_theta_max 33.987
_diffrn_reflns_theta_min 2.508
_diffrn_source 'micro-focus sealed tube'
_diffrn_source_type 'Incoatech I\mS HB'
_exptl_absorpt_coefficient_mu 0.240
_exptl_absorpt_correction_T_max 0.7467
_exptl_absorpt_correction_T_min 0.6384
_exptl_absorpt_correction_type multi-scan
_exptl_absorpt_process_details
;
 SADABS 2016/2: Krause, L., Herbst-Irmer, R., Sheldrick G.M. & Stalke D.,
 J. Appl. Cryst. 48 (2015) 3-10
;
_exptl_crystal_colour colourless
_exptl_crystal_density_diffrn 1.337
_exptl_crystal_description block
_exptl_crystal_F_000 700
_exptl_crystal_recrystallization_method 'Re-crystallisation from solvent: ethyl acetate'
_exptl_crystal_size_max 0.330
_exptl_crystal_size_mid 0.180
_exptl_crystal_size_min 0.110
_platon_squeeze_details
;
The crystal structure contained disordered half ethyl acetate 
solvent molecule.PLATON/SQUEEZE was used to correct the diffraction 
data for the contribution from disordered lattice solvent molecules. 
They have been treated as a diffuse contribution to the overall 
scattering without specific atom positions. 
The solvent accessible void volume per unit cell was 164 A3 
and Electron Count/unit Cell was 46 e/A-3, estimated by PLATON. 
This electron count corresponds to three disordered dichloroethane molecules 
present in the unit cell. However, they have been included in
SFAC and UNIT instructions to get the correct molecular formula 
of the asymmetruc unit, formula weight, crystal density and F(000). 
;
_refine_diff_density_max 0.679
_refine_diff_density_min -0.539
_refine_diff_density_rms 0.059
_refine_ls_extinction_method none
_refine_ls_goodness_of_fit_ref 1.032
_refine_ls_hydrogen_treatment constr
_refine_ls_matrix_type full
_refine_ls_number_parameters 403
_refine_ls_number_reflns 11451
_refine_ls_number_restraints 0
_refine_ls_restrained_S_all 1.032
_refine_ls_R_factor_all 0.0609
_refine_ls_R_factor_gt 0.0469
_refine_ls_shift/su_max 0.001
_refine_ls_shift/su_mean 0.000
_refine_ls_structure_factor_coef Fsqd
_refine_ls_weighting_details 'w=1/[\s^2^(Fo^2^)+(0.0405P)^2^+1.1095P] where P=(Fo^2^+2Fc^2^)/3'
_refine_ls_weighting_scheme calc
_refine_ls_wR_factor_gt 0.1072
_refine_ls_wR_factor_ref 0.1162
_reflns_Friedel_coverage 0.000
_reflns_number_gt 9434
_reflns_number_total 11451
_reflns_threshold_expression 'I > 2\s(I)'
_cod_data_source_file d4cc03835e2.cif
_cod_data_source_block comp_17
_cod_depositor_comments
;
The following automatic conversions were performed:

data item '_atom_sites_solution_primary' value 'direct method' was
changed to 'direct'.

Automatic conversion script
Id: cif_fix_values 8170 2020-07-09 18:12:32Z antanas 

 Adding full bibliography for 7133856--7133864.cif.
;
_cod_database_code 7133858
_shelx_shelxl_version_number 2018/3
_shelx_space_group_comment
;
The symmetry employed for this shelxl refinement is uniquely defined
by the following loop, which should always be used as a source of
symmetry information in preference to the above space-group names.
They are only intended as comments.
;
_shelx_estimated_absorpt_t_min 0.925
_shelx_estimated_absorpt_t_max 0.974
_platon_squeeze_void_probe_radius 1.20

loop_
_space_group_symop_operation_xyz
'x, y, z'
'-x, -y, -z'

loop_
_atom_site_label
_atom_site_type_symbol
_atom_site_fract_x
_atom_site_fract_y
_atom_site_fract_z
_atom_site_U_iso_or_equiv
_atom_site_adp_type
_atom_site_occupancy
_atom_site_site_symmetry_order
_atom_site_calc_flag
_atom_site_refinement_flags_posn
_atom_site_refinement_flags_adp
_atom_site_refinement_flags_occupancy
_atom_site_disorder_assembly
_atom_site_disorder_group
Cl1 Cl 1.22933(3) 0.52886(2) 0.67334(2) 0.02372(7) Uani 1 1 d . . . . .
Cl2 Cl 0.27711(4) 0.11847(3) 1.00738(2) 0.02406(7) Uani 1 1 d . . . . .
O1 O 1.00511(14) 0.30664(10) 0.33997(10) 0.0424(3) Uani 1 1 d . . . . .
O2 O 0.59323(12) 0.05946(8) 0.68883(8) 0.0291(2) Uani 1 1 d . . . . .
N1 N 0.62497(11) 0.21329(8) 0.51095(7) 0.01639(18) Uani 1 1 d . . . . .
N2 N 0.43659(12) 0.26368(8) 0.57219(7) 0.01705(19) Uani 1 1 d . . . . .
N3 N 0.62189(12) 0.38952(8) 0.76435(7) 0.01577(18) Uani 1 1 d . . . . .
N4 N 0.63863(14) 0.56046(9) 0.81166(8) 0.0225(2) Uani 1 1 d . . . . .
C1 C 0.78943(13) 0.34701(9) 0.65537(8) 0.0149(2) Uani 1 1 d . . . . .
C2 C 0.93467(14) 0.42287(9) 0.68585(9) 0.0170(2) Uani 1 1 d . . . . .
H2 H 0.958958 0.463685 0.746686 0.020 Uiso 1 1 calc R U . . .
C3 C 1.04467(13) 0.43945(9) 0.62796(9) 0.0176(2) Uani 1 1 d . . . . .
C4 C 1.01598(14) 0.38431(9) 0.53816(9) 0.0178(2) Uani 1 1 d . . . . .
H4 H 1.092714 0.396403 0.500177 0.021 Uiso 1 1 calc R U . . .
C5 C 0.86953(13) 0.30985(9) 0.50507(8) 0.0156(2) Uani 1 1 d . . . . .
C6 C 0.75708(13) 0.29273(9) 0.56271(8) 0.0146(2) Uani 1 1 d . . . . .
C7 C 0.65677(14) 0.18177(10) 0.42474(9) 0.0184(2) Uani 1 1 d . . . . .
H7 H 0.586493 0.128107 0.377383 0.022 Uiso 1 1 calc R U . . .
C8 C 0.80328(14) 0.23841(10) 0.41698(9) 0.0179(2) Uani 1 1 d . . . . .
C9 C 0.88267(15) 0.23842(11) 0.33555(10) 0.0220(2) Uani 1 1 d . . . . .
C10 C 0.81536(16) 0.15529(12) 0.24738(9) 0.0253(3) Uani 1 1 d . . . . .
C11 C 0.65463(19) 0.15755(18) 0.19456(12) 0.0419(4) Uani 1 1 d . . . . .
H11A H 0.659915 0.229191 0.184497 0.063 Uiso 1 1 calc R U . . .
H11B H 0.577535 0.130826 0.233407 0.063 Uiso 1 1 calc R U . . .
H11C H 0.624189 0.114054 0.132190 0.063 Uiso 1 1 calc R U . . .
C12 C 0.80409(18) 0.04808(12) 0.28085(12) 0.0320(3) Uani 1 1 d . . . . .
H12A H 0.779492 -0.004093 0.224615 0.048 Uiso 1 1 calc R U . . .
H12B H 0.721848 0.029158 0.317520 0.048 Uiso 1 1 calc R U . . .
H12C H 0.903751 0.050964 0.321702 0.048 Uiso 1 1 calc R U . . .
C13 C 0.92774(18) 0.17727(15) 0.17848(11) 0.0340(3) Uani 1 1 d . . . . .
H13A H 0.889938 0.122567 0.123409 0.051 Uiso 1 1 calc R U . . .
H13B H 1.031338 0.178576 0.212275 0.051 Uiso 1 1 calc R U . . .
H13C H 0.933741 0.244719 0.155749 0.051 Uiso 1 1 calc R U . . .
C14 C 0.47072(13) 0.18806(9) 0.52599(8) 0.0163(2) Uani 1 1 d . . . . .
C15 C 0.36361(16) 0.09088(11) 0.48951(11) 0.0270(3) Uani 1 1 d . . . . .
H15 H 0.392976 0.037619 0.458948 0.032 Uiso 1 1 calc R U . . .
C16 C 0.21157(18) 0.07561(13) 0.50001(13) 0.0384(4) Uani 1 1 d . . . . .
H16 H 0.133079 0.011720 0.473852 0.046 Uiso 1 1 calc R U . . .
C17 C 0.17448(17) 0.15369(14) 0.54868(12) 0.0354(4) Uani 1 1 d . . . . .
H17 H 0.071076 0.144286 0.556427 0.042 Uiso 1 1 calc R U . . .
C18 C 0.29117(15) 0.24490(11) 0.58536(10) 0.0240(3) Uani 1 1 d . . . . .
H18 H 0.267515 0.297064 0.621780 0.029 Uiso 1 1 calc R U . . .
C19 C 0.68783(13) 0.32032(9) 0.72493(8) 0.0147(2) Uani 1 1 d . . . . .
C20 C 0.64800(13) 0.22900(9) 0.76404(8) 0.0152(2) Uani 1 1 d . . . . .
C21 C 0.54927(14) 0.23897(9) 0.82843(8) 0.0158(2) Uani 1 1 d . . . . .
C22 C 0.53481(14) 0.33969(9) 0.82753(8) 0.0163(2) Uani 1 1 d . . . . .
C23 C 0.44182(15) 0.37289(10) 0.88140(9) 0.0209(2) Uani 1 1 d . . . . .
H23 H 0.431963 0.440575 0.880015 0.025 Uiso 1 1 calc R U . . .
C24 C 0.36414(16) 0.30381(11) 0.93710(10) 0.0225(2) Uani 1 1 d . . . . .
H24 H 0.299952 0.324073 0.974580 0.027 Uiso 1 1 calc R U . . .
C25 C 0.38029(15) 0.20421(10) 0.93812(9) 0.0196(2) Uani 1 1 d . . . . .
C26 C 0.47132(14) 0.17002(9) 0.88547(9) 0.0180(2) Uani 1 1 d . . . . .
H26 H 0.480992 0.102342 0.887661 0.022 Uiso 1 1 calc R U . . .
C27 C 0.68789(14) 0.13124(9) 0.74486(8) 0.0166(2) Uani 1 1 d . . . . .
C28 C 0.84010(15) 0.12058(10) 0.80059(9) 0.0199(2) Uani 1 1 d . . . . .
C29 C 0.97560(18) 0.18931(14) 0.76245(13) 0.0356(4) Uani 1 1 d . . . . .
H29A H 0.954740 0.173706 0.692275 0.053 Uiso 1 1 calc R U . . .
H29B H 1.071996 0.175528 0.790888 0.053 Uiso 1 1 calc R U . . .
H29C H 0.986694 0.262636 0.779820 0.053 Uiso 1 1 calc R U . . .
C30 C 0.8363(2) 0.00719(12) 0.78682(12) 0.0320(3) Uani 1 1 d . . . . .
H30A H 0.828293 -0.014425 0.718620 0.048 Uiso 1 1 calc R U . . .
H30B H 0.746256 -0.036725 0.808166 0.048 Uiso 1 1 calc R U . . .
H30C H 0.932083 -0.000015 0.824826 0.048 Uiso 1 1 calc R U . . .
C31 C 0.8602(2) 0.15603(14) 0.90775(10) 0.0350(4) Uani 1 1 d . . . . .
H31A H 0.863430 0.228941 0.916535 0.053 Uiso 1 1 calc R U . . .
H31B H 0.957630 0.148934 0.943494 0.053 Uiso 1 1 calc R U . . .
H31C H 0.772538 0.112902 0.931761 0.053 Uiso 1 1 calc R U . . .
C32 C 0.62795(14) 0.49002(9) 0.73904(9) 0.0165(2) Uani 1 1 d . . . . .
C33 C 0.61880(14) 0.50944(10) 0.64374(9) 0.0188(2) Uani 1 1 d . . . . .
H33 H 0.609935 0.456487 0.594073 0.023 Uiso 1 1 calc R U . . .
C34 C 0.62310(15) 0.60882(10) 0.62397(10) 0.0223(2) Uani 1 1 d . . . . .
H34 H 0.619045 0.625584 0.560053 0.027 Uiso 1 1 calc R U . . .
C35 C 0.63333(16) 0.68349(10) 0.69786(11) 0.0253(3) Uani 1 1 d . . . . .
H35 H 0.636208 0.752020 0.685791 0.030 Uiso 1 1 calc R U . . .
C36 C 0.63926(18) 0.65564(11) 0.78971(11) 0.0266(3) Uani 1 1 d . . . . .
H36 H 0.644040 0.706493 0.840215 0.032 Uiso 1 1 calc R U . . .

loop_
_atom_site_aniso_label
_atom_site_aniso_U_11
_atom_site_aniso_U_22
_atom_site_aniso_U_33
_atom_site_aniso_U_23
_atom_site_aniso_U_13
_atom_site_aniso_U_12
Cl1 0.01420(13) 0.02142(14) 0.02808(15) 0.00089(11) 0.00079(11) -0.00293(10)
Cl2 0.02553(15) 0.02440(15) 0.02261(14) 0.00809(11) 0.01114(11) 0.00360(11)
O1 0.0327(6) 0.0393(6) 0.0479(7) -0.0139(5) 0.0275(5) -0.0071(5)
O2 0.0293(5) 0.0217(5) 0.0307(5) -0.0077(4) -0.0017(4) 0.0068(4)
N1 0.0130(4) 0.0170(5) 0.0163(4) -0.0013(3) 0.0041(3) 0.0005(3)
N2 0.0154(4) 0.0191(5) 0.0161(4) 0.0031(4) 0.0028(4) 0.0047(4)
N3 0.0175(4) 0.0151(4) 0.0150(4) 0.0032(3) 0.0042(3) 0.0048(3)
N4 0.0283(6) 0.0181(5) 0.0206(5) 0.0012(4) 0.0044(4) 0.0072(4)
C1 0.0143(5) 0.0146(5) 0.0144(5) 0.0024(4) 0.0025(4) 0.0028(4)
C2 0.0157(5) 0.0160(5) 0.0162(5) 0.0023(4) 0.0007(4) 0.0019(4)
C3 0.0132(5) 0.0147(5) 0.0212(5) 0.0031(4) 0.0010(4) 0.0002(4)
C4 0.0137(5) 0.0167(5) 0.0222(5) 0.0042(4) 0.0045(4) 0.0025(4)
C5 0.0140(5) 0.0152(5) 0.0171(5) 0.0022(4) 0.0041(4) 0.0034(4)
C6 0.0125(5) 0.0141(5) 0.0154(5) 0.0020(4) 0.0019(4) 0.0019(4)
C7 0.0166(5) 0.0196(5) 0.0169(5) -0.0021(4) 0.0046(4) 0.0028(4)
C8 0.0155(5) 0.0193(5) 0.0181(5) -0.0002(4) 0.0054(4) 0.0037(4)
C9 0.0195(6) 0.0251(6) 0.0224(6) -0.0013(5) 0.0094(5) 0.0062(5)
C10 0.0181(6) 0.0380(7) 0.0177(5) -0.0036(5) 0.0044(4) 0.0069(5)
C11 0.0243(7) 0.0764(13) 0.0241(7) 0.0043(8) 0.0023(6) 0.0165(8)
C12 0.0280(7) 0.0295(7) 0.0344(7) -0.0097(6) 0.0100(6) 0.0038(6)
C13 0.0284(7) 0.0544(10) 0.0198(6) -0.0003(6) 0.0099(5) 0.0119(7)
C14 0.0132(5) 0.0193(5) 0.0140(5) 0.0017(4) 0.0032(4) 0.0013(4)
C15 0.0223(6) 0.0222(6) 0.0299(7) -0.0079(5) 0.0116(5) -0.0042(5)
C16 0.0235(7) 0.0346(8) 0.0443(9) -0.0145(7) 0.0150(6) -0.0108(6)
C17 0.0177(6) 0.0424(9) 0.0391(8) -0.0090(7) 0.0119(6) -0.0019(6)
C18 0.0182(6) 0.0305(7) 0.0227(6) 0.0001(5) 0.0053(5) 0.0069(5)
C19 0.0142(5) 0.0150(5) 0.0130(4) 0.0004(4) 0.0018(4) 0.0026(4)
C20 0.0154(5) 0.0153(5) 0.0130(5) 0.0010(4) 0.0017(4) 0.0031(4)
C21 0.0160(5) 0.0161(5) 0.0140(5) 0.0019(4) 0.0022(4) 0.0038(4)
C22 0.0166(5) 0.0174(5) 0.0150(5) 0.0038(4) 0.0037(4) 0.0048(4)
C23 0.0232(6) 0.0207(6) 0.0222(6) 0.0057(4) 0.0089(5) 0.0089(5)
C24 0.0233(6) 0.0250(6) 0.0223(6) 0.0053(5) 0.0097(5) 0.0086(5)
C25 0.0197(5) 0.0211(6) 0.0171(5) 0.0064(4) 0.0063(4) 0.0030(4)
C26 0.0190(5) 0.0170(5) 0.0161(5) 0.0035(4) 0.0034(4) 0.0028(4)
C27 0.0205(5) 0.0158(5) 0.0141(5) 0.0024(4) 0.0062(4) 0.0046(4)
C28 0.0233(6) 0.0205(6) 0.0178(5) 0.0036(4) 0.0043(4) 0.0098(4)
C29 0.0203(6) 0.0418(9) 0.0467(9) 0.0213(7) 0.0072(6) 0.0092(6)
C30 0.0376(8) 0.0256(7) 0.0379(8) 0.0065(6) 0.0069(6) 0.0179(6)
C31 0.0418(9) 0.0504(10) 0.0184(6) -0.0011(6) -0.0027(6) 0.0295(8)
C32 0.0156(5) 0.0143(5) 0.0182(5) 0.0034(4) 0.0024(4) 0.0031(4)
C33 0.0180(5) 0.0184(5) 0.0185(5) 0.0036(4) 0.0024(4) 0.0039(4)
C34 0.0211(6) 0.0217(6) 0.0233(6) 0.0091(5) 0.0037(5) 0.0046(4)
C35 0.0257(6) 0.0167(6) 0.0325(7) 0.0073(5) 0.0042(5) 0.0054(5)
C36 0.0337(7) 0.0180(6) 0.0277(6) 0.0013(5) 0.0056(5) 0.0083(5)

loop_
_atom_type_symbol
_atom_type_description
_atom_type_scat_dispersion_real
_atom_type_scat_dispersion_imag
_atom_type_scat_source
C C 0.0033 0.0016 'International Tables Vol C Tables 4.2.6.8 and 6.1.1.4'
H H 0.0000 0.0000 'International Tables Vol C Tables 4.2.6.8 and 6.1.1.4'
N N 0.0061 0.0033 'International Tables Vol C Tables 4.2.6.8 and 6.1.1.4'
O O 0.0106 0.0060 'International Tables Vol C Tables 4.2.6.8 and 6.1.1.4'
Cl Cl 0.1484 0.1585 'International Tables Vol C Tables 4.2.6.8 and 6.1.1.4'

loop_
_geom_angle_atom_site_label_1
_geom_angle_atom_site_label_2
_geom_angle_atom_site_label_3
_geom_angle
_geom_angle_site_symmetry_1
_geom_angle_site_symmetry_3
_geom_angle_publ_flag
C7 N1 C6 108.27(9) . . ?
C7 N1 C14 121.82(10) . . ?
C6 N1 C14 127.56(10) . . ?
C14 N2 C18 118.01(11) . . ?
C22 N3 C19 108.31(9) . . ?
C22 N3 C32 124.39(10) . . ?
C19 N3 C32 127.05(10) . . ?
C32 N4 C36 116.82(12) . . ?
C2 C1 C6 117.02(10) . . ?
C2 C1 C19 118.71(10) . . ?
C6 C1 C19 123.88(10) . . ?
C1 C2 C3 120.84(11) . . ?
C1 C2 H2 119.6 . . ?
C3 C2 H2 119.6 . . ?
C4 C3 C2 122.58(11) . . ?
C4 C3 Cl1 118.53(9) . . ?
C2 C3 Cl1 118.81(9) . . ?
C3 C4 C5 117.53(11) . . ?
C3 C4 H4 121.2 . . ?
C5 C4 H4 121.2 . . ?
C4 C5 C6 120.42(11) . . ?
C4 C5 C8 131.73(11) . . ?
C6 C5 C8 107.84(10) . . ?
C1 C6 N1 131.44(10) . . ?
C1 C6 C5 121.52(10) . . ?
N1 C6 C5 106.96(10) . . ?
C8 C7 N1 110.82(10) . . ?
C8 C7 H7 124.6 . . ?
N1 C7 H7 124.6 . . ?
C7 C8 C5 106.10(10) . . ?
C7 C8 C9 130.17(11) . . ?
C5 C8 C9 123.56(11) . . ?
O1 C9 C8 118.22(12) . . ?
O1 C9 C10 119.87(12) . . ?
C8 C9 C10 121.91(11) . . ?
C13 C10 C9 108.20(12) . . ?
C13 C10 C12 109.00(12) . . ?
C9 C10 C12 108.57(11) . . ?
C13 C10 C11 108.95(12) . . ?
C9 C10 C11 111.38(13) . . ?
C12 C10 C11 110.68(13) . . ?
C10 C11 H11A 109.5 . . ?
C10 C11 H11B 109.5 . . ?
H11A C11 H11B 109.5 . . ?
C10 C11 H11C 109.5 . . ?
H11A C11 H11C 109.5 . . ?
H11B C11 H11C 109.5 . . ?
C10 C12 H12A 109.5 . . ?
C10 C12 H12B 109.5 . . ?
H12A C12 H12B 109.5 . . ?
C10 C12 H12C 109.5 . . ?
H12A C12 H12C 109.5 . . ?
H12B C12 H12C 109.5 . . ?
C10 C13 H13A 109.5 . . ?
C10 C13 H13B 109.5 . . ?
H13A C13 H13B 109.5 . . ?
C10 C13 H13C 109.5 . . ?
H13A C13 H13C 109.5 . . ?
H13B C13 H13C 109.5 . . ?
N2 C14 C15 123.86(11) . . ?
N2 C14 N1 115.70(10) . . ?
C15 C14 N1 120.36(11) . . ?
C16 C15 C14 116.72(13) . . ?
C16 C15 H15 121.6 . . ?
C14 C15 H15 121.6 . . ?
C17 C16 C15 119.99(13) . . ?
C17 C16 H16 120.0 . . ?
C15 C16 H16 120.0 . . ?
C18 C17 C16 118.24(13) . . ?
C18 C17 H17 120.9 . . ?
C16 C17 H17 120.9 . . ?
N2 C18 C17 123.02(13) . . ?
N2 C18 H18 118.5 . . ?
C17 C18 H18 118.5 . . ?
C20 C19 N3 109.38(10) . . ?
C20 C19 C1 127.10(11) . . ?
N3 C19 C1 123.47(10) . . ?
C19 C20 C21 107.33(10) . . ?
C19 C20 C27 129.90(11) . . ?
C21 C20 C27 122.72(10) . . ?
C26 C21 C22 120.18(11) . . ?
C26 C21 C20 132.44(11) . . ?
C22 C21 C20 107.38(10) . . ?
N3 C22 C23 130.88(11) . . ?
N3 C22 C21 107.57(10) . . ?
C23 C22 C21 121.52(11) . . ?
C24 C23 C22 117.90(12) . . ?
C24 C23 H23 121.1 . . ?
C22 C23 H23 121.1 . . ?
C23 C24 C25 120.14(12) . . ?
C23 C24 H24 119.9 . . ?
C25 C24 H24 119.9 . . ?
C26 C25 C24 122.82(11) . . ?
C26 C25 Cl2 118.46(10) . . ?
C24 C25 Cl2 118.71(10) . . ?
C25 C26 C21 117.43(11) . . ?
C25 C26 H26 121.3 . . ?
C21 C26 H26 121.3 . . ?
O2 C27 C20 118.78(11) . . ?
O2 C27 C28 121.44(11) . . ?
C20 C27 C28 119.64(10) . . ?
C30 C28 C27 109.59(11) . . ?
C30 C28 C31 109.56(12) . . ?
C27 C28 C31 109.49(11) . . ?
C30 C28 C29 109.92(12) . . ?
C27 C28 C29 108.73(11) . . ?
C31 C28 C29 109.54(13) . . ?
C28 C29 H29A 109.5 . . ?
C28 C29 H29B 109.5 . . ?
H29A C29 H29B 109.5 . . ?
C28 C29 H29C 109.5 . . ?
H29A C29 H29C 109.5 . . ?
H29B C29 H29C 109.5 . . ?
C28 C30 H30A 109.5 . . ?
C28 C30 H30B 109.5 . . ?
H30A C30 H30B 109.5 . . ?
C28 C30 H30C 109.5 . . ?
H30A C30 H30C 109.5 . . ?
H30B C30 H30C 109.5 . . ?
C28 C31 H31A 109.5 . . ?
C28 C31 H31B 109.5 . . ?
H31A C31 H31B 109.5 . . ?
C28 C31 H31C 109.5 . . ?
H31A C31 H31C 109.5 . . ?
H31B C31 H31C 109.5 . . ?
N4 C32 C33 124.10(11) . . ?
N4 C32 N3 115.24(10) . . ?
C33 C32 N3 120.63(11) . . ?
C34 C33 C32 117.58(12) . . ?
C34 C33 H33 121.2 . . ?
C32 C33 H33 121.2 . . ?
C35 C34 C33 119.62(12) . . ?
C35 C34 H34 120.2 . . ?
C33 C34 H34 120.2 . . ?
C36 C35 C34 118.17(12) . . ?
C36 C35 H35 120.9 . . ?
C34 C35 H35 120.9 . . ?
N4 C36 C35 123.69(13) . . ?
N4 C36 H36 118.2 . . ?
C35 C36 H36 118.2 . . ?

loop_
_geom_bond_atom_site_label_1
_geom_bond_atom_site_label_2
_geom_bond_distance
_geom_bond_site_symmetry_2
_geom_bond_publ_flag
Cl1 C3 1.7484(12) . ?
Cl2 C25 1.7530(12) . ?
O1 C9 1.2175(17) . ?
O2 C27 1.2202(15) . ?
N1 C7 1.3845(15) . ?
N1 C6 1.4068(15) . ?
N1 C14 1.4187(15) . ?
N2 C14 1.3279(16) . ?
N2 C18 1.3372(16) . ?
N3 C22 1.3914(15) . ?
N3 C19 1.3991(15) . ?
N3 C32 1.4206(15) . ?
N4 C32 1.3319(16) . ?
N4 C36 1.3467(17) . ?
C1 C2 1.3974(16) . ?
C1 C6 1.4057(16) . ?
C1 C19 1.4753(16) . ?
C2 C3 1.3975(17) . ?
C2 H2 0.9500 . ?
C3 C4 1.3798(17) . ?
C4 C5 1.4006(16) . ?
C4 H4 0.9500 . ?
C5 C6 1.4128(16) . ?
C5 C8 1.4494(16) . ?
C7 C8 1.3696(17) . ?
C7 H7 0.9500 . ?
C8 C9 1.4810(17) . ?
C9 C10 1.5344(19) . ?
C10 C13 1.5339(19) . ?
C10 C12 1.540(2) . ?
C10 C11 1.541(2) . ?
C11 H11A 0.9800 . ?
C11 H11B 0.9800 . ?
C11 H11C 0.9800 . ?
C12 H12A 0.9800 . ?
C12 H12B 0.9800 . ?
C12 H12C 0.9800 . ?
C13 H13A 0.9800 . ?
C13 H13B 0.9800 . ?
C13 H13C 0.9800 . ?
C14 C15 1.3920(17) . ?
C15 C16 1.390(2) . ?
C15 H15 0.9500 . ?
C16 C17 1.387(2) . ?
C16 H16 0.9500 . ?
C17 C18 1.373(2) . ?
C17 H17 0.9500 . ?
C18 H18 0.9500 . ?
C19 C20 1.3702(16) . ?
C20 C21 1.4316(16) . ?
C20 C27 1.4982(16) . ?
C21 C26 1.4031(16) . ?
C21 C22 1.4118(16) . ?
C22 C23 1.3958(17) . ?
C23 C24 1.3896(18) . ?
C23 H23 0.9500 . ?
C24 C25 1.4028(18) . ?
C24 H24 0.9500 . ?
C25 C26 1.3766(17) . ?
C26 H26 0.9500 . ?
C27 C28 1.5286(17) . ?
C28 C30 1.5274(19) . ?
C28 C31 1.5322(19) . ?
C28 C29 1.533(2) . ?
C29 H29A 0.9800 . ?
C29 H29B 0.9800 . ?
C29 H29C 0.9800 . ?
C30 H30A 0.9800 . ?
C30 H30B 0.9800 . ?
C30 H30C 0.9800 . ?
C31 H31A 0.9800 . ?
C31 H31B 0.9800 . ?
C31 H31C 0.9800 . ?
C32 C33 1.3926(17) . ?
C33 C34 1.3858(17) . ?
C33 H33 0.9500 . ?
C34 C35 1.383(2) . ?
C34 H34 0.9500 . ?
C35 C36 1.382(2) . ?
C35 H35 0.9500 . ?
C36 H36 0.9500 . ?

loop_
_geom_torsion_atom_site_label_1
_geom_torsion_atom_site_label_2
_geom_torsion_atom_site_label_3
_geom_torsion_atom_site_label_4
_geom_torsion
_geom_torsion_site_symmetry_1
_geom_torsion_site_symmetry_2
_geom_torsion_site_symmetry_3
_geom_torsion_site_symmetry_4
_geom_torsion_publ_flag
C6 C1 C2 C3 -3.17(17) . . . . ?
C19 C1 C2 C3 169.91(11) . . . . ?
C1 C2 C3 C4 1.22(19) . . . . ?
C1 C2 C3 Cl1 -175.48(9) . . . . ?
C2 C3 C4 C5 0.53(18) . . . . ?
Cl1 C3 C4 C5 177.24(9) . . . . ?
C3 C4 C5 C6 -0.20(17) . . . . ?
C3 C4 C5 C8 -178.65(12) . . . . ?
C2 C1 C6 N1 -179.99(12) . . . . ?
C19 C1 C6 N1 7.3(2) . . . . ?
C2 C1 C6 C5 3.52(17) . . . . ?
C19 C1 C6 C5 -169.18(11) . . . . ?
C7 N1 C6 C1 -176.04(12) . . . . ?
C14 N1 C6 C1 21.4(2) . . . . ?
C7 N1 C6 C5 0.84(13) . . . . ?
C14 N1 C6 C5 -161.76(11) . . . . ?
C4 C5 C6 C1 -1.89(18) . . . . ?
C8 C5 C6 C1 176.90(11) . . . . ?
C4 C5 C6 N1 -179.14(11) . . . . ?
C8 C5 C6 N1 -0.36(13) . . . . ?
C6 N1 C7 C8 -1.04(14) . . . . ?
C14 N1 C7 C8 162.76(11) . . . . ?
N1 C7 C8 C5 0.80(14) . . . . ?
N1 C7 C8 C9 -174.51(13) . . . . ?
C4 C5 C8 C7 178.34(13) . . . . ?
C6 C5 C8 C7 -0.26(14) . . . . ?
C4 C5 C8 C9 -6.0(2) . . . . ?
C6 C5 C8 C9 175.44(12) . . . . ?
C7 C8 C9 O1 169.25(15) . . . . ?
C5 C8 C9 O1 -5.3(2) . . . . ?
C7 C8 C9 C10 -11.1(2) . . . . ?
C5 C8 C9 C10 174.35(12) . . . . ?
O1 C9 C10 C13 0.8(2) . . . . ?
C8 C9 C10 C13 -178.92(13) . . . . ?
O1 C9 C10 C12 118.92(16) . . . . ?
C8 C9 C10 C12 -60.76(16) . . . . ?
O1 C9 C10 C11 -118.97(17) . . . . ?
C8 C9 C10 C11 61.35(18) . . . . ?
C18 N2 C14 C15 0.79(19) . . . . ?
C18 N2 C14 N1 177.84(11) . . . . ?
C7 N1 C14 N2 -138.50(12) . . . . ?
C6 N1 C14 N2 21.98(17) . . . . ?
C7 N1 C14 C15 38.65(18) . . . . ?
C6 N1 C14 C15 -160.87(13) . . . . ?
N2 C14 C15 C16 2.4(2) . . . . ?
N1 C14 C15 C16 -174.48(14) . . . . ?
C14 C15 C16 C17 -2.8(3) . . . . ?
C15 C16 C17 C18 0.0(3) . . . . ?
C14 N2 C18 C17 -3.8(2) . . . . ?
C16 C17 C18 N2 3.4(3) . . . . ?
C22 N3 C19 C20 -1.78(13) . . . . ?
C32 N3 C19 C20 -176.17(11) . . . . ?
C22 N3 C19 C1 -179.35(10) . . . . ?
C32 N3 C19 C1 6.26(18) . . . . ?
C2 C1 C19 C20 -111.00(14) . . . . ?
C6 C1 C19 C20 61.58(17) . . . . ?
C2 C1 C19 N3 66.12(15) . . . . ?
C6 C1 C19 N3 -121.30(13) . . . . ?
N3 C19 C20 C21 1.82(13) . . . . ?
C1 C19 C20 C21 179.27(11) . . . . ?
N3 C19 C20 C27 179.30(11) . . . . ?
C1 C19 C20 C27 -3.2(2) . . . . ?
C19 C20 C21 C26 177.98(12) . . . . ?
C27 C20 C21 C26 0.3(2) . . . . ?
C19 C20 C21 C22 -1.18(13) . . . . ?
C27 C20 C21 C22 -178.88(11) . . . . ?
C19 N3 C22 C23 -176.92(13) . . . . ?
C32 N3 C22 C23 -2.3(2) . . . . ?
C19 N3 C22 C21 1.00(13) . . . . ?
C32 N3 C22 C21 175.57(10) . . . . ?
C26 C21 C22 N3 -179.18(10) . . . . ?
C20 C21 C22 N3 0.10(13) . . . . ?
C26 C21 C22 C23 -1.02(18) . . . . ?
C20 C21 C22 C23 178.26(11) . . . . ?
N3 C22 C23 C24 178.21(12) . . . . ?
C21 C22 C23 C24 0.53(19) . . . . ?
C22 C23 C24 C25 0.0(2) . . . . ?
C23 C24 C25 C26 0.0(2) . . . . ?
C23 C24 C25 Cl2 -178.68(10) . . . . ?
C24 C25 C26 C21 -0.43(19) . . . . ?
Cl2 C25 C26 C21 178.21(9) . . . . ?
C22 C21 C26 C25 0.94(17) . . . . ?
C20 C21 C26 C25 -178.13(12) . . . . ?
C19 C20 C27 O2 -97.59(16) . . . . ?
C21 C20 C27 O2 79.55(15) . . . . ?
C19 C20 C27 C28 86.63(16) . . . . ?
C21 C20 C27 C28 -96.23(14) . . . . ?
O2 C27 C28 C30 -9.23(17) . . . . ?
C20 C27 C28 C30 166.44(11) . . . . ?
O2 C27 C28 C31 -129.42(14) . . . . ?
C20 C27 C28 C31 46.25(16) . . . . ?
O2 C27 C28 C29 110.94(15) . . . . ?
C20 C27 C28 C29 -73.40(15) . . . . ?
C36 N4 C32 C33 0.51(19) . . . . ?
C36 N4 C32 N3 -177.80(12) . . . . ?
C22 N3 C32 N4 42.20(16) . . . . ?
C19 N3 C32 N4 -144.26(12) . . . . ?
C22 N3 C32 C33 -136.17(12) . . . . ?
C19 N3 C32 C33 37.37(17) . . . . ?
N4 C32 C33 C34 0.84(19) . . . . ?
N3 C32 C33 C34 179.06(11) . . . . ?
C32 C33 C34 C35 -1.13(19) . . . . ?
C33 C34 C35 C36 0.1(2) . . . . ?
C32 N4 C36 C35 -1.6(2) . . . . ?
C34 C35 C36 N4 1.3(2) . . . . ?

loop_
_platon_squeeze_void_nr
_platon_squeeze_void_average_x
_platon_squeeze_void_average_y
_platon_squeeze_void_average_z
_platon_squeeze_void_volume
_platon_squeeze_void_count_electrons
_platon_squeeze_void_content
1 0.000 0.500 0.000 163 46 ' '
